data_7209177
loop_
_publ_author_name
'Mitra, Monojit'
'Manna, Prankrishna'
'Seth, Saikat Kumar'
'Das, Amrita'
'Meredith, Joanne'
'Helliwell, Madeleine'
'Bauz\'a, Antonio'
'Choudhury, Somnath Ray'
'Frontera, Antonio'
'Mukhopadhyay, Subrata'

_publ_section_title
;
 Salt-bridge--\p (sb--\p) interactions at work: associative interactions
 of sb--\p, \p--\p and anion--\p in
 Cu(ii)-malonate--2-aminopyridine--hexafluoridophosphate ternary system
;
_journal_issue 4
_journal_name_full CrystEngComm
_journal_page_first 686
_journal_paper_doi 10.1039/c2ce26790j
_journal_volume 15
_journal_year 2013
_chemical_formula_moiety 'C12 H12 Cu2 O18, 6(C5 H7 N2), 2(F6 P)'
_chemical_formula_sum 'C42 H54 Cu2 F12 N12 O18 P2'
_chemical_formula_weight 1431.99
_chemical_name_systematic
;
?
;
_space_group_IT_number 2
_symmetry_cell_setting triclinic
_symmetry_space_group_name_Hall '-P 1'
_symmetry_space_group_name_H-M 'P -1'
_atom_sites_solution_hydrogens geom
_atom_sites_solution_primary direct
_atom_sites_solution_secondary difmap
_audit_creation_method SHELXL-97
_cell_angle_alpha 81.1170(10)
_cell_angle_beta 84.0350(10)
_cell_angle_gamma 70.1910(10)
_cell_formula_units_Z 1
_cell_length_a 9.8116(9)
_cell_length_b 9.9911(9)
_cell_length_c 15.5601(14)
_cell_measurement_reflns_used 5751
_cell_measurement_temperature 100(2)
_cell_measurement_theta_max 26.38
_cell_measurement_theta_min 2.41
_cell_volume 1415.7(2)
_computing_cell_refinement 'Bruker SMART'
_computing_data_collection 'Bruker SMART'
_computing_data_reduction 'Bruker SAINT'
_computing_molecular_graphics 'Bruker SHELXTL'
_computing_publication_material 'Bruker SHELXTL'
_computing_structure_refinement 'SHELXL-97 (Sheldrick, 1997)'
_computing_structure_solution 'SHELXS-97 (Sheldrick, 1990)'
_diffrn_ambient_temperature 100(2)
_diffrn_measured_fraction_theta_full 0.969
_diffrn_measured_fraction_theta_max 0.969
_diffrn_measurement_device_type 'CCD area detector'
_diffrn_measurement_method 'phi and omega scans'
_diffrn_radiation_monochromator graphite
_diffrn_radiation_source 'fine-focus sealed tube'
_diffrn_radiation_type MoK\a
_diffrn_radiation_wavelength 0.71073
_diffrn_reflns_av_R_equivalents 0.0162
_diffrn_reflns_av_sigmaI/netI 0.0276
_diffrn_reflns_limit_h_max 12
_diffrn_reflns_limit_h_min -12
_diffrn_reflns_limit_k_max 12
_diffrn_reflns_limit_k_min -12
_diffrn_reflns_limit_l_max 19
_diffrn_reflns_limit_l_min -18
_diffrn_reflns_number 10444
_diffrn_reflns_theta_full 26.39
_diffrn_reflns_theta_max 26.39
_diffrn_reflns_theta_min 1.33
_exptl_absorpt_coefficient_mu 0.928
_exptl_absorpt_correction_T_max 1.000
_exptl_absorpt_correction_T_min 0.790
_exptl_absorpt_correction_type multi-scan
_exptl_absorpt_process_details SADABS
_exptl_crystal_colour blue
_exptl_crystal_density_diffrn 1.680
_exptl_crystal_density_method 'not measured'
_exptl_crystal_description block
_exptl_crystal_F_000 730
_exptl_crystal_size_max 0.45
_exptl_crystal_size_mid 0.45
_exptl_crystal_size_min 0.45
_refine_diff_density_max 0.726
_refine_diff_density_min -0.554
_refine_diff_density_rms 0.092
_refine_ls_extinction_method none
_refine_ls_goodness_of_fit_ref 1.097
_refine_ls_hydrogen_treatment mixed
_refine_ls_matrix_type full
_refine_ls_number_parameters 444
_refine_ls_number_reflns 5634
_refine_ls_number_restraints 0
_refine_ls_restrained_S_all 1.097
_refine_ls_R_factor_all 0.0428
_refine_ls_R_factor_gt 0.0311
_refine_ls_shift/su_max 0.000
_refine_ls_shift/su_mean 0.000
_refine_ls_structure_factor_coef Fsqd
_refine_ls_weighting_details 'calc w=1/[\s^2^(Fo^2^)+(0.0565P)^2^+0.5649P] where P=(Fo^2^+2Fc^2^)/3'
_refine_ls_weighting_scheme calc
_refine_ls_wR_factor_gt 0.0858
_refine_ls_wR_factor_ref 0.0974
_reflns_number_gt 4595
_reflns_number_total 5634
_reflns_threshold_expression >2sigma(I)
_cod_data_source_file c2ce26790j.txt
_cod_data_source_block m18abs
_cod_depositor_comments
;
The following automatic conversions were performed:

'_symmetry_cell_setting' value 'Triclinic' changed to 'triclinic'
according to /home/saulius/struct/CIF-dictionaries/cif_core.dic
dictionary named 'cif_core.dic' version 2.4.2 from 2011-04-26.

Automatic conversion script
Id: cif_fix_values 1891 2012-01-12 08:04:46Z andrius 
;
_cod_original_sg_symbol_Hall -P1
_cod_original_sg_symbol_H-M P-1
_cod_database_code 7209177

loop_
_symmetry_equiv_pos_as_xyz
'x, y, z'
'-x, -y, -z'

loop_
_atom_site_label
_atom_site_type_symbol
_atom_site_fract_x
_atom_site_fract_y
_atom_site_fract_z
_atom_site_U_iso_or_equiv
_atom_site_adp_type
_atom_site_occupancy
_atom_site_symmetry_multiplicity
_atom_site_calc_flag
_atom_site_refinement_flags
Cu1 Cu 1.0000 0.0000 1.0000 0.01615(11) Uani 1 2 d S
Cu2 Cu 0.5000 0.5000 1.0000 0.01642(11) Uani 1 2 d S
O1 O 0.86635(16) 0.00048(18) 0.91730(10) 0.0189(3) Uani 1 1 d .
O2 O 0.65348(17) 0.01210(18) 0.87595(11) 0.0215(4) Uani 1 1 d .
O3 O 0.61712(16) 0.25762(17) 1.10045(11) 0.0188(3) Uani 1 1 d .
O4 O 0.84563(16) 0.14134(17) 1.06168(10) 0.0178(3) Uani 1 1 d .
O5 O 1.0596(2) 0.19384(19) 0.89989(12) 0.0222(4) Uani 1 1 d .
H4A H 1.131(4) 0.219(4) 0.898(2) 0.041(9) Uiso 1 1 d .
H4B H 0.999(4) 0.271(4) 0.897(2) 0.046(10) Uiso 1 1 d .
O6 O 0.55228(16) 0.60723(17) 1.07979(10) 0.0171(3) Uani 1 1 d .
O7 O 0.68649(17) 0.72753(17) 1.11540(11) 0.0203(3) Uani 1 1 d .
O8 O 0.89650(17) 0.48213(18) 0.89825(11) 0.0220(4) Uani 1 1 d .
O9 O 0.68575(17) 0.45304(17) 0.93883(11) 0.0190(3) Uani 1 1 d .
C1 C 0.7283(2) 0.0242(2) 0.93085(15) 0.0167(5) Uani 1 1 d .
C2 C 0.6574(2) 0.0649(2) 1.01864(15) 0.0165(4) Uani 1 1 d .
H2A H 0.5520 0.1120 1.0115 0.020 Uiso 1 1 calc R
H2B H 0.6696 -0.0247 1.0590 0.020 Uiso 1 1 calc R
C3 C 0.7104(2) 0.1622(2) 1.06218(15) 0.0165(4) Uani 1 1 d .
C4 C 0.6513(2) 0.6656(2) 1.06210(15) 0.0174(5) Uani 1 1 d .
C5 C 0.7251(2) 0.6649(2) 0.97157(16) 0.0195(5) Uani 1 1 d .
H5B H 0.8112 0.6949 0.9726 0.023 Uiso 1 1 calc R
H5A H 0.6576 0.7379 0.9313 0.023 Uiso 1 1 calc R
C6 C 0.7733(2) 0.5231(2) 0.93458(15) 0.0169(5) Uani 1 1 d .
N1 N -0.0134(2) 0.9745(2) 0.75411(14) 0.0204(4) Uani 1 1 d .
H1 H -0.048(3) 0.981(3) 0.799(2) 0.023(8) Uiso 1 1 d .
N2 N -0.1865(2) 0.8785(3) 0.73010(16) 0.0270(5) Uani 1 1 d .
H2C H -0.231(3) 0.905(3) 0.773(2) 0.025(8) Uiso 1 1 d .
H2D H -0.229(3) 0.851(3) 0.694(2) 0.035(8) Uiso 1 1 d .
C7 C -0.0687(3) 0.9131(3) 0.70163(15) 0.0210(5) Uani 1 1 d .
C8 C 0.0032(3) 0.8885(3) 0.61895(16) 0.0236(5) Uani 1 1 d .
H8 H -0.0321 0.8453 0.5799 0.028 Uiso 1 1 calc R
C9 C 0.1237(3) 0.9277(3) 0.59602(16) 0.0254(5) Uani 1 1 d .
H9 H 0.1721 0.9112 0.5406 0.030 Uiso 1 1 calc R
C10 C 0.1780(3) 0.9923(3) 0.65307(17) 0.0253(5) Uani 1 1 d .
H10 H 0.2619 1.0196 0.6369 0.030 Uiso 1 1 calc R
C11 C 0.1065(3) 1.0139(3) 0.73161(16) 0.0226(5) Uani 1 1 d .
H11 H 0.1405 1.0571 0.7714 0.027 Uiso 1 1 calc R
N3 N 0.6395(2) 0.3137(2) 0.76395(14) 0.0237(5) Uani 1 1 d .
H3 H 0.590(3) 0.324(3) 0.811(2) 0.023(7) Uiso 1 1 d .
N4 N 0.4751(2) 0.2168(3) 0.72477(16) 0.0286(5) Uani 1 1 d .
H4C H 0.430(4) 0.225(4) 0.775(2) 0.041(9) Uiso 1 1 d .
H4D H 0.436(4) 0.195(3) 0.687(2) 0.035(9) Uiso 1 1 d .
C12 C 0.5916(3) 0.2561(3) 0.70443(16) 0.0228(5) Uani 1 1 d .
C13 C 0.6704(3) 0.2413(3) 0.62284(17) 0.0255(5) Uani 1 1 d .
H13 H 0.6402 0.2021 0.5793 0.031 Uiso 1 1 calc R
C14 C 0.7895(3) 0.2835(3) 0.60724(17) 0.0276(6) Uani 1 1 d .
H14 H 0.8417 0.2741 0.5523 0.033 Uiso 1 1 calc R
C15 C 0.8369(3) 0.3409(3) 0.67094(18) 0.0282(6) Uani 1 1 d .
H15 H 0.9207 0.3696 0.6599 0.034 Uiso 1 1 calc R
C16 C 0.7597(3) 0.3543(3) 0.74834(17) 0.0264(5) Uani 1 1 d .
H16 H 0.7900 0.3925 0.7923 0.032 Uiso 1 1 calc R
N5 N 0.7108(2) 0.3573(2) 0.22833(13) 0.0179(4) Uani 1 1 d .
H5 H 0.680(3) 0.325(3) 0.1868(18) 0.022(7) Uiso 1 1 d .
N6 N 0.8991(2) 0.3742(2) 0.13041(14) 0.0206(4) Uani 1 1 d .
H6A H 0.966(4) 0.406(3) 0.121(2) 0.035(9) Uiso 1 1 d .
H6B H 0.885(4) 0.316(4) 0.107(2) 0.038(9) Uiso 1 1 d .
C17 C 0.8298(2) 0.3975(2) 0.20734(15) 0.0173(5) Uani 1 1 d .
C18 C 0.8731(3) 0.4636(3) 0.26937(16) 0.0221(5) Uani 1 1 d .
H18 H 0.9551 0.4948 0.2567 0.027 Uiso 1 1 calc R
C19 C 0.7960(3) 0.4817(3) 0.34715(17) 0.0249(5) Uani 1 1 d .
H19 H 0.8253 0.5252 0.3888 0.030 Uiso 1 1 calc R
C20 C 0.6735(3) 0.4370(3) 0.36679(17) 0.0248(5) Uani 1 1 d .
H20 H 0.6201 0.4495 0.4212 0.030 Uiso 1 1 calc R
C21 C 0.6337(3) 0.3755(3) 0.30584(16) 0.0215(5) Uani 1 1 d .
H21 H 0.5511 0.3449 0.3176 0.026 Uiso 1 1 calc R
P1 P 0.66734(7) 0.75034(7) 0.53917(4) 0.02298(15) Uani 1 1 d .
F1 F 0.49896(17) 0.83052(18) 0.55644(11) 0.0373(4) Uani 1 1 d .
F2 F 0.70137(17) 0.89456(16) 0.54508(10) 0.0308(3) Uani 1 1 d .
F3 F 0.68497(19) 0.70577(17) 0.64221(10) 0.0359(4) Uani 1 1 d .
F4 F 0.83653(18) 0.6696(2) 0.52141(13) 0.0455(5) Uani 1 1 d .
F5 F 0.63410(18) 0.60592(17) 0.53354(10) 0.0347(4) Uani 1 1 d .
F6 F 0.6502(2) 0.7942(2) 0.43640(10) 0.0397(4) Uani 1 1 d .

loop_
_atom_site_aniso_label
_atom_site_aniso_U_11
_atom_site_aniso_U_22
_atom_site_aniso_U_33
_atom_site_aniso_U_23
_atom_site_aniso_U_13
_atom_site_aniso_U_12
Cu1 0.00989(19) 0.0199(2) 0.0191(2) -0.00861(15) -0.00082(14) -0.00276(15)
Cu2 0.01181(19) 0.0197(2) 0.0200(2) -0.00712(15) 0.00219(14) -0.00706(15)
O1 0.0121(7) 0.0256(9) 0.0196(8) -0.0078(7) -0.0006(6) -0.0049(6)
O2 0.0141(8) 0.0288(9) 0.0234(9) -0.0077(7) -0.0037(6) -0.0067(7)
O3 0.0127(8) 0.0209(8) 0.0228(9) -0.0087(7) 0.0015(6) -0.0038(6)
O4 0.0117(7) 0.0192(8) 0.0234(9) -0.0083(7) -0.0004(6) -0.0042(6)
O5 0.0152(8) 0.0175(9) 0.0346(10) -0.0048(7) -0.0012(7) -0.0057(7)
O6 0.0142(8) 0.0195(8) 0.0199(8) -0.0053(6) 0.0007(6) -0.0078(6)
O7 0.0166(8) 0.0207(8) 0.0261(9) -0.0075(7) -0.0003(6) -0.0078(7)
O8 0.0148(8) 0.0206(8) 0.0320(10) -0.0104(7) 0.0063(7) -0.0066(7)
O9 0.0154(8) 0.0194(8) 0.0243(9) -0.0067(7) 0.0027(6) -0.0078(6)
C1 0.0147(11) 0.0129(10) 0.0217(12) -0.0025(9) -0.0006(9) -0.0032(8)
C2 0.0116(10) 0.0162(11) 0.0224(12) -0.0048(9) -0.0003(8) -0.0048(8)
C3 0.0161(11) 0.0162(11) 0.0159(11) -0.0015(8) -0.0008(8) -0.0038(9)
C4 0.0125(10) 0.0132(10) 0.0246(12) -0.0037(9) -0.0011(9) -0.0014(8)
C5 0.0160(11) 0.0170(11) 0.0258(12) -0.0048(9) 0.0038(9) -0.0064(9)
C6 0.0150(11) 0.0168(11) 0.0185(11) -0.0031(9) -0.0012(8) -0.0044(9)
N1 0.0212(10) 0.0225(11) 0.0161(11) -0.0044(8) 0.0015(8) -0.0052(8)
N2 0.0243(11) 0.0382(13) 0.0228(12) -0.0127(10) 0.0015(9) -0.0126(10)
C7 0.0194(12) 0.0218(12) 0.0201(12) -0.0025(9) -0.0037(9) -0.0038(9)
C8 0.0237(12) 0.0255(13) 0.0207(12) -0.0074(10) -0.0023(10) -0.0045(10)
C9 0.0288(13) 0.0255(13) 0.0189(12) -0.0038(10) 0.0031(10) -0.0059(10)
C10 0.0254(13) 0.0242(13) 0.0264(13) -0.0014(10) 0.0017(10) -0.0102(10)
C11 0.0240(12) 0.0209(12) 0.0238(13) -0.0035(10) -0.0021(10) -0.0081(10)
N3 0.0236(11) 0.0230(11) 0.0209(11) -0.0059(9) -0.0011(9) -0.0018(9)
N4 0.0234(11) 0.0405(14) 0.0227(12) -0.0075(10) -0.0010(9) -0.0104(10)
C12 0.0193(12) 0.0213(12) 0.0243(13) -0.0028(10) -0.0051(9) -0.0009(9)
C13 0.0246(13) 0.0273(13) 0.0243(13) -0.0074(10) -0.0035(10) -0.0056(10)
C14 0.0301(14) 0.0276(13) 0.0239(13) -0.0053(10) 0.0027(10) -0.0082(11)
C15 0.0275(13) 0.0273(14) 0.0310(14) -0.0041(11) -0.0021(11) -0.0103(11)
C16 0.0285(13) 0.0241(13) 0.0268(13) -0.0066(10) -0.0050(10) -0.0062(11)
N5 0.0167(9) 0.0191(10) 0.0196(10) -0.0047(8) 0.0001(8) -0.0072(8)
N6 0.0192(10) 0.0231(11) 0.0242(11) -0.0080(9) 0.0031(8) -0.0119(9)
C17 0.0164(11) 0.0129(10) 0.0224(12) -0.0023(9) -0.0001(9) -0.0049(9)
C18 0.0200(12) 0.0219(12) 0.0276(13) -0.0065(10) 0.0001(10) -0.0100(10)
C19 0.0262(13) 0.0254(13) 0.0253(13) -0.0103(10) -0.0028(10) -0.0078(10)
C20 0.0249(13) 0.0261(13) 0.0229(13) -0.0067(10) 0.0041(10) -0.0076(10)
C21 0.0180(11) 0.0202(12) 0.0246(12) -0.0020(9) 0.0029(9) -0.0055(9)
P1 0.0244(3) 0.0275(3) 0.0208(3) -0.0059(3) 0.0000(2) -0.0125(3)
F1 0.0253(8) 0.0358(9) 0.0483(10) -0.0029(7) 0.0027(7) -0.0090(7)
F2 0.0409(9) 0.0311(8) 0.0281(8) -0.0042(6) -0.0036(7) -0.0213(7)
F3 0.0554(11) 0.0357(9) 0.0240(8) -0.0013(7) -0.0089(7) -0.0236(8)
F4 0.0257(9) 0.0495(11) 0.0618(12) -0.0213(9) 0.0039(8) -0.0087(8)
F5 0.0459(10) 0.0320(9) 0.0343(9) -0.0096(7) -0.0034(7) -0.0209(7)
F6 0.0574(11) 0.0563(11) 0.0207(8) -0.0018(7) -0.0050(7) -0.0389(9)

loop_
_atom_type_symbol
_atom_type_description
_atom_type_scat_dispersion_real
_atom_type_scat_dispersion_imag
_atom_type_scat_source
C C 0.0033 0.0016 'International Tables Vol C Tables 4.2.6.8 and 6.1.1.4'
H H 0.0000 0.0000 'International Tables Vol C Tables 4.2.6.8 and 6.1.1.4'
N N 0.0061 0.0033 'International Tables Vol C Tables 4.2.6.8 and 6.1.1.4'
O O 0.0106 0.0060 'International Tables Vol C Tables 4.2.6.8 and 6.1.1.4'
F F 0.0171 0.0103 'International Tables Vol C Tables 4.2.6.8 and 6.1.1.4'
P P 0.1023 0.0942 'International Tables Vol C Tables 4.2.6.8 and 6.1.1.4'
Cu Cu 0.3201 1.2651 'International Tables Vol C Tables 4.2.6.8 and 6.1.1.4'

loop_
_geom_angle_atom_site_label_1
_geom_angle_atom_site_label_2
_geom_angle_atom_site_label_3
_geom_angle
_geom_angle_site_symmetry_1
_geom_angle_site_symmetry_3
O1 Cu1 O1 180.0 2_757 .
O1 Cu1 O4 91.21(6) 2_757 2_757
O1 Cu1 O4 88.79(6) . 2_757
O1 Cu1 O4 88.79(6) 2_757 .
O1 Cu1 O4 91.21(6) . .
O4 Cu1 O4 179.999(1) 2_757 .
O1 Cu1 O5 91.62(7) 2_757 .
O1 Cu1 O5 88.38(7) . .
O4 Cu1 O5 88.72(6) 2_757 .
O4 Cu1 O5 91.28(6) . .
O1 Cu1 O5 88.38(7) 2_757 2_757
O1 Cu1 O5 91.62(7) . 2_757
O4 Cu1 O5 91.28(6) 2_757 2_757
O4 Cu1 O5 88.72(6) . 2_757
O5 Cu1 O5 180.0 . 2_757
O9 Cu2 O9 179.999(1) . 2_667
O9 Cu2 O6 93.55(7) . .
O9 Cu2 O6 86.45(6) 2_667 .
O9 Cu2 O6 86.45(6) . 2_667
O9 Cu2 O6 93.55(7) 2_667 2_667
O6 Cu2 O6 180.0 . 2_667
O9 Cu2 O3 95.58(6) . 2_667
O9 Cu2 O3 84.42(6) 2_667 2_667
O6 Cu2 O3 89.53(6) . 2_667
O6 Cu2 O3 90.47(6) 2_667 2_667
O9 Cu2 O3 84.42(6) . .
O9 Cu2 O3 95.58(6) 2_667 .
O6 Cu2 O3 90.47(6) . .
O6 Cu2 O3 89.53(6) 2_667 .
O3 Cu2 O3 179.999(2) 2_667 .
C1 O1 Cu1 127.07(15) . .
C3 O3 Cu2 114.64(14) . .
C3 O4 Cu1 125.94(14) . .
Cu1 O5 H4A 129(2) . .
Cu1 O5 H4B 116(3) . .
H4A O5 H4B 98(3) . .
C4 O6 Cu2 124.13(14) . .
C6 O9 Cu2 125.27(15) . .
O2 C1 O1 122.4(2) . .
O2 C1 C2 118.9(2) . .
O1 C1 C2 118.63(19) . .
C3 C2 C1 117.90(19) . .
C3 C2 H2A 107.8 . .
C1 C2 H2A 107.8 . .
C3 C2 H2B 107.8 . .
C1 C2 H2B 107.8 . .
H2A C2 H2B 107.2 . .
O3 C3 O4 122.7(2) . .
O3 C3 C2 117.54(19) . .
O4 C3 C2 119.66(19) . .
O7 C4 O6 122.7(2) . .
O7 C4 C5 118.3(2) . .
O6 C4 C5 118.9(2) . .
C4 C5 C6 116.07(19) . .
C4 C5 H5B 108.3 . .
C6 C5 H5B 108.3 . .
C4 C5 H5A 108.3 . .
C6 C5 H5A 108.3 . .
H5B C5 H5A 107.4 . .
O8 C6 O9 122.2(2) . .
O8 C6 C5 118.2(2) . .
O9 C6 C5 119.48(19) . .
C7 N1 C11 123.4(2) . .
C7 N1 H1 117(2) . .
C11 N1 H1 120(2) . .
C7 N2 H2C 121(2) . .
C7 N2 H2D 119(2) . .
H2C N2 H2D 118(3) . .
N2 C7 N1 118.6(2) . .
N2 C7 C8 123.8(2) . .
N1 C7 C8 117.6(2) . .
C9 C8 C7 119.3(2) . .
C9 C8 H8 120.4 . .
C7 C8 H8 120.4 . .
C8 C9 C10 121.3(2) . .
C8 C9 H9 119.3 . .
C10 C9 H9 119.3 . .
C11 C10 C9 117.8(2) . .
C11 C10 H10 121.1 . .
C9 C10 H10 121.1 . .
C10 C11 N1 120.6(2) . .
C10 C11 H11 119.7 . .
N1 C11 H11 119.7 . .
C12 N3 C16 122.6(2) . .
C12 N3 H3 116(2) . .
C16 N3 H3 121(2) . .
C12 N4 H4C 122(2) . .
C12 N4 H4D 121(2) . .
H4C N4 H4D 117(3) . .
N4 C12 N3 119.2(2) . .
N4 C12 C13 123.2(2) . .
N3 C12 C13 117.6(2) . .
C14 C13 C12 119.6(2) . .
C14 C13 H13 120.2 . .
C12 C13 H13 120.2 . .
C13 C14 C15 121.2(2) . .
C13 C14 H14 119.4 . .
C15 C14 H14 119.4 . .
C16 C15 C14 118.2(3) . .
C16 C15 H15 120.9 . .
C14 C15 H15 120.9 . .
C15 C16 N3 120.9(2) . .
C15 C16 H16 119.6 . .
N3 C16 H16 119.6 . .
C17 N5 C21 122.9(2) . .
C17 N5 H5 116.4(18) . .
C21 N5 H5 120.5(18) . .
C17 N6 H6A 113(2) . .
C17 N6 H6B 117(2) . .
H6A N6 H6B 128(3) . .
N6 C17 N5 118.7(2) . .
N6 C17 C18 123.6(2) . .
N5 C17 C18 117.7(2) . .
C19 C18 C17 119.5(2) . .
C19 C18 H18 120.3 . .
C17 C18 H18 120.3 . .
C18 C19 C20 121.0(2) . .
C18 C19 H19 119.5 . .
C20 C19 H19 119.5 . .
C21 C20 C19 118.3(2) . .
C21 C20 H20 120.9 . .
C19 C20 H20 120.9 . .
N5 C21 C20 120.6(2) . .
N5 C21 H21 119.7 . .
C20 C21 H21 119.7 . .
F1 P1 F4 179.76(11) . .
F1 P1 F5 89.68(9) . .
F4 P1 F5 90.20(10) . .
F1 P1 F6 90.05(10) . .
F4 P1 F6 89.74(10) . .
F5 P1 F6 89.96(9) . .
F1 P1 F2 90.54(9) . .
F4 P1 F2 89.58(9) . .
F5 P1 F2 179.70(10) . .
F6 P1 F2 90.23(9) . .
F1 P1 F3 90.13(10) . .
F4 P1 F3 90.08(10) . .
F5 P1 F3 89.93(9) . .
F6 P1 F3 179.79(13) . .
F2 P1 F3 89.88(8) . .

loop_
_geom_bond_atom_site_label_1
_geom_bond_atom_site_label_2
_geom_bond_distance
_geom_bond_site_symmetry_2
Cu1 O1 1.9287(15) 2_757
Cu1 O1 1.9287(15) .
Cu1 O4 1.9688(15) 2_757
Cu1 O4 1.9689(15) .
Cu1 O5 2.4830(18) .
Cu1 O5 2.4830(18) 2_757
Cu2 O9 1.9093(15) .
Cu2 O9 1.9093(15) 2_667
Cu2 O6 1.9667(15) .
Cu2 O6 1.9667(15) 2_667
Cu2 O3 2.6355(17) 2_667
Cu2 O3 2.6355(17) .
O1 C1 1.294(3) .
O2 C1 1.227(3) .
O3 C3 1.254(3) .
O4 C3 1.271(3) .
O5 H4A 0.82(4) .
O5 H4B 0.80(4) .
O6 C4 1.280(3) .
O7 C4 1.246(3) .
O8 C6 1.242(3) .
O9 C6 1.271(3) .
C1 C2 1.516(3) .
C2 C3 1.514(3) .
C2 H2A 0.9900 .
C2 H2B 0.9900 .
C4 C5 1.515(3) .
C5 C6 1.518(3) .
C5 H5B 0.9900 .
C5 H5A 0.9900 .
N1 C7 1.346(3) .
N1 C11 1.359(3) .
N1 H1 0.74(3) .
N2 C7 1.330(3) .
N2 H2C 0.79(3) .
N2 H2D 0.86(3) .
C7 C8 1.416(3) .
C8 C9 1.364(4) .
C8 H8 0.9500 .
C9 C10 1.413(4) .
C9 H9 0.9500 .
C10 C11 1.354(4) .
C10 H10 0.9500 .
C11 H11 0.9500 .
N3 C12 1.359(3) .
N3 C16 1.360(3) .
N3 H3 0.83(3) .
N4 C12 1.323(3) .
N4 H4C 0.85(4) .
N4 H4D 0.83(3) .
C12 C13 1.417(4) .
C13 C14 1.358(4) .
C13 H13 0.9500 .
C14 C15 1.407(4) .
C14 H14 0.9500 .
C15 C16 1.354(4) .
C15 H15 0.9500 .
C16 H16 0.9500 .
N5 C17 1.352(3) .
N5 C21 1.358(3) .
N5 H5 0.89(3) .
N6 C17 1.326(3) .
N6 H6A 0.81(3) .
N6 H6B 0.79(3) .
C17 C18 1.421(3) .
C18 C19 1.362(4) .
C18 H18 0.9500 .
C19 C20 1.407(4) .
C19 H19 0.9500 .
C20 C21 1.361(3) .
C20 H20 0.9500 .
C21 H21 0.9500 .
P1 F1 1.5877(17) .
P1 F4 1.5965(17) .
P1 F5 1.6000(16) .
P1 F6 1.6022(17) .
P1 F2 1.6030(16) .
P1 F3 1.6075(16) .

loop_
_geom_hbond_atom_site_label_D
_geom_hbond_atom_site_label_H
_geom_hbond_atom_site_label_A
_geom_hbond_distance_DH
_geom_hbond_distance_HA
_geom_hbond_distance_DA
_geom_hbond_angle_DHA
_geom_hbond_site_symmetry_A
N1 H1 O1 0.74(3) 1.96(3) 2.698(3) 178(3) 1_465
N2 H2C O2 0.79(3) 2.08(3) 2.859(3) 169(3) 1_465
N2 H2D F3 0.86(3) 2.19(3) 3.000(3) 157(3) 1_455
N2 H2D F2 0.86(3) 2.42(3) 3.150(3) 143(3) 1_455
N3 H3 O6 0.83(3) 2.13(3) 2.951(3) 169(3) 2_667
O5 H4A O7 0.82(4) 2.02(4) 2.833(2) 176(3) 2_767
O5 H4B O8 0.80(4) 2.01(4) 2.778(2) 164(4) .
N4 H4C O7 0.85(4) 1.98(4) 2.832(3) 172(3) 2_667
N4 H4D F6 0.83(3) 2.15(3) 2.938(3) 159(3) 2_666
N6 H6A O8 0.81(3) 2.00(4) 2.801(3) 170(3) 2_766
N5 H5 O3 0.89(3) 1.83(3) 2.722(3) 180(3) 1_554
N6 H6B O4 0.79(3) 2.14(4) 2.923(3) 171(3) 1_554

loop_
_geom_torsion_atom_site_label_1
_geom_torsion_atom_site_label_2
_geom_torsion_atom_site_label_3
_geom_torsion_atom_site_label_4
_geom_torsion
_geom_torsion_site_symmetry_1
O1 Cu1 O1 C1 151(100) 2_757
O4 Cu1 O1 C1 150.24(19) 2_757
O4 Cu1 O1 C1 -29.76(19) .
O5 Cu1 O1 C1 -121.00(19) .
O5 Cu1 O1 C1 59.00(19) 2_757
O9 Cu2 O3 C3 -32.29(15) .
O9 Cu2 O3 C3 147.71(15) 2_667
O6 Cu2 O3 C3 -125.81(15) .
O6 Cu2 O3 C3 54.19(15) 2_667
O3 Cu2 O3 C3 -42(80) 2_667
O1 Cu1 O4 C3 -155.24(19) 2_757
O1 Cu1 O4 C3 24.76(19) .
O4 Cu1 O4 C3 -164(20) 2_757
O5 Cu1 O4 C3 113.16(18) .
O5 Cu1 O4 C3 -66.84(18) 2_757
O9 Cu2 O6 C4 24.63(17) .
O9 Cu2 O6 C4 -155.37(17) 2_667
O6 Cu2 O6 C4 -148(100) 2_667
O3 Cu2 O6 C4 -70.93(17) 2_667
O3 Cu2 O6 C4 109.07(17) .
O9 Cu2 O9 C6 -94(90) 2_667
O6 Cu2 O9 C6 -23.86(18) .
O6 Cu2 O9 C6 156.14(18) 2_667
O3 Cu2 O9 C6 66.02(18) 2_667
O3 Cu2 O9 C6 -113.98(18) .
Cu1 O1 C1 O2 -174.60(16) .
Cu1 O1 C1 C2 3.9(3) .
O2 C1 C2 C3 -143.8(2) .
O1 C1 C2 C3 37.7(3) .
Cu2 O3 C3 O4 95.8(2) .
Cu2 O3 C3 C2 -87.0(2) .
Cu1 O4 C3 O3 -177.46(16) .
Cu1 O4 C3 C2 5.4(3) .
C1 C2 C3 O3 140.0(2) .
C1 C2 C3 O4 -42.7(3) .
Cu2 O6 C4 O7 -176.75(15) .
Cu2 O6 C4 C5 5.8(3) .
O7 C4 C5 C6 136.2(2) .
O6 C4 C5 C6 -46.2(3) .
Cu2 O9 C6 O8 175.43(17) .
Cu2 O9 C6 C5 -7.2(3) .
C4 C5 C6 O8 -134.8(2) .
C4 C5 C6 O9 47.7(3) .
C11 N1 C7 N2 179.9(2) .
C11 N1 C7 C8 0.2(3) .
N2 C7 C8 C9 -179.8(2) .
N1 C7 C8 C9 -0.1(3) .
C7 C8 C9 C10 -0.1(4) .
C8 C9 C10 C11 0.1(4) .
C9 C10 C11 N1 0.0(4) .
C7 N1 C11 C10 -0.1(4) .
C16 N3 C12 N4 178.8(2) .
C16 N3 C12 C13 -1.2(3) .
N4 C12 C13 C14 -179.6(2) .
N3 C12 C13 C14 0.4(4) .
C12 C13 C14 C15 0.4(4) .
C13 C14 C15 C16 -0.5(4) .
C14 C15 C16 N3 -0.2(4) .
C12 N3 C16 C15 1.1(4) .
C21 N5 C17 N6 179.3(2) .
C21 N5 C17 C18 -1.0(3) .
N6 C17 C18 C19 -179.3(2) .
N5 C17 C18 C19 1.1(3) .
C17 C18 C19 C20 -0.5(4) .
C18 C19 C20 C21 -0.2(4) .
C17 N5 C21 C20 0.4(4) .
C19 C20 C21 N5 0.3(4) .
